data_2008427
loop_
_publ_author_name
'Tatar, Leyla'
'\"Ulk\"u, Din\,cer'
'Atakol, Orhan'

_publ_section_title
;
 Zinc(II) complexes of bidentate Schiff base ligands containing
 methoxyphenyl and nitrophenyl groups
;
_journal_issue 4
_journal_name_full 'Acta Crystallographica Section C'
_journal_page_first 508
_journal_page_last 510
_journal_paper_doi 10.1107/S0108270198015406
_journal_volume 55
_journal_year 1999
_chemical_formula_iupac '[Zn (C13 H9 N2 O3)2]'
_chemical_formula_moiety 'C26 H18 N4 O6 Zn'
_chemical_formula_sum 'C26 H18 N4 O6 Zn'
_chemical_formula_weight 547.827
_space_group_IT_number 2
_symmetry_cell_setting triclinic
_symmetry_space_group_name_Hall '-P 1'
_symmetry_space_group_name_H-M 'P -1'
_atom_type_scat_source IntTabIV
_cell_angle_alpha 70.432(8)
_cell_angle_beta 77.619(7)
_cell_angle_gamma 85.302(9)
_cell_formula_units_Z 2
_cell_length_a 8.5966(7)
_cell_length_b 11.4966(14)
_cell_length_c 12.4867(11)
_cell_measurement_reflns_used 25
_cell_measurement_temperature 295
_cell_measurement_theta_max 18.07
_cell_measurement_theta_min 11.81
_cell_volume 1135.7(2)
_computing_cell_refinement 'CAD-4 EXPRESS'
_computing_data_collection 'CAD-4 EXPRESS (Enraf-Nonius, 1993)'
_computing_data_reduction 'MolEN (Fair, 1990)'
_computing_molecular_graphics 'ORTEP-3 (Farrugia, 1997)'
_computing_publication_material MolEN
_computing_structure_refinement MolEN
_computing_structure_solution MolEN
_diffrn_measurement_device 'Enraf-Nonius CAD-4'
_diffrn_measurement_method \w/2\q
_diffrn_radiation_type MoK\a
_diffrn_radiation_wavelength 0.71073
_diffrn_reflns_av_R_equivalents 0.010
_diffrn_reflns_limit_h_max 0
_diffrn_reflns_limit_h_min -10
_diffrn_reflns_limit_k_max 14
_diffrn_reflns_limit_k_min -14
_diffrn_reflns_limit_l_max 14
_diffrn_reflns_limit_l_min -15
_diffrn_reflns_number 4704
_diffrn_reflns_theta_max 25.90
_diffrn_standards_decay_% 0.023
_diffrn_standards_interval_time 120
_diffrn_standards_number 3
_exptl_absorpt_coefficient_mu 1.156
_exptl_absorpt_correction_T_max 0.848
_exptl_absorpt_correction_T_min 0.781
_exptl_absorpt_correction_type 'empirical via \y scan (Fair, 1990)'
_exptl_crystal_colour yellow
_exptl_crystal_density_diffrn 1.6024
_exptl_crystal_density_method 'not measured'
_exptl_crystal_description prismatic
_exptl_crystal_size_max 0.30
_exptl_crystal_size_mid 0.25
_exptl_crystal_size_min 0.10
_refine_diff_density_max 0.485
_refine_diff_density_min -0.137
_refine_ls_extinction_method none
_refine_ls_goodness_of_fit_obs 1.01
_refine_ls_hydrogen_treatment constr
_refine_ls_number_parameters 334
_refine_ls_number_reflns 3695
_refine_ls_R_factor_obs 0.0412
_refine_ls_shift/esd_max 0.0004
_refine_ls_structure_factor_coef F
_refine_ls_weighting_scheme
;
w = 1/[\sF^2^ + (0.02F)^2^ + 1.25],
except w = 0 if F^2^ < cutoff \\times \sF^2^ (cutoff = 3.0)
;
_refine_ls_wR_factor_obs 0.0517
_reflns_number_observed 3695
_reflns_number_total 4397
_reflns_observed_criterion I>3\s(I)
_cod_data_source_file sk1243.cif
_cod_data_source_block 1
_cod_database_code 2008427

loop_
_symmetry_equiv_pos_as_xyz
x,y,z
-x,-y,-z

loop_
_atom_site_aniso_label
_atom_site_aniso_U_11
_atom_site_aniso_U_22
_atom_site_aniso_U_33
_atom_site_aniso_U_12
_atom_site_aniso_U_13
_atom_site_aniso_U_23
_atom_site_aniso_type_symbol
Zn 0.0383(2) 0.0473(2) 0.02960(10) -0.0009(2) -0.01260(10) -0.00750(10) Zn
O1 0.0540(10) 0.0550(10) 0.0341(9) 0.0140(10) -0.0170(9) -0.0143(9) O
O2 0.0370(10) 0.0620(10) 0.0314(9) -0.0090(10) -0.0110(8) -0.0076(9) O
O3 0.093(2) 0.0570(10) 0.076(2) 0.0350(10) -0.0310(10) -0.0150(10) O
O4 0.107(2) 0.070(2) 0.0630(10) 0.028(2) -0.0500(10) -0.0210(10) O
O5 0.074(2) 0.144(3) 0.091(2) -0.057(2) 0.031(2) -0.019(2) O
O6 0.099(2) 0.091(2) 0.046(2) -0.033(2) 0.010(2) -0.0070(10) O
N1 0.0300(10) 0.0340(10) 0.0280(10) -0.0010(10) -0.0060(9) -0.0075(8) N
N2 0.0300(10) 0.0350(10) 0.0270(10) 0.0000(10) -0.0052(9) -0.0079(8) N
N3 0.0480(10) 0.051(2) 0.057(2) 0.0080(10) -0.0230(10) -0.0080(10) N
N4 0.062(2) 0.050(2) 0.060(2) -0.014(2) 0.016(2) -0.0140(10) N
C1 0.0310(10) 0.0410(10) 0.0360(10) -0.0020(10) -0.0090(10) -0.0100(10) C
C2 0.045(2) 0.049(2) 0.048(2) 0.0060(10) -0.0100(10) -0.0200(10) C
C3 0.042(2) 0.044(2) 0.062(2) 0.0120(10) -0.0170(10) -0.0160(10) C
C4 0.050(2) 0.049(2) 0.049(2) 0.010(2) -0.0260(10) -0.0070(10) C
C5 0.048(2) 0.050(2) 0.0350(10) 0.0050(10) -0.0170(10) -0.0110(10) C
C6 0.0290(10) 0.0350(10) 0.0330(10) -0.0010(10) -0.0090(10) -0.0060(10) C
C7 0.0350(10) 0.0420(10) 0.0270(10) -0.0030(10) -0.0070(10) -0.0090(10) C
C8 0.0280(10) 0.0330(10) 0.0330(10) -0.0060(10) -0.0050(10) -0.0070(10) C
C9 0.0340(10) 0.0400(10) 0.0370(10) -0.0030(10) -0.0090(10) -0.0090(10) C
C10 0.0320(10) 0.0360(10) 0.0430(10) -0.0030(10) -0.0110(10) -0.0040(10) C
C11 0.039(2) 0.040(2) 0.053(2) 0.0040(10) -0.0050(10) -0.0140(10) C
C12 0.058(2) 0.049(2) 0.0380(10) 0.004(2) -0.002(2) -0.0170(10) C
C13 0.048(2) 0.042(2) 0.0340(10) 0.0030(10) -0.0080(10) -0.0070(10) C
C14 0.0280(10) 0.0440(10) 0.0370(10) 0.0050(10) -0.0100(10) -0.0190(10) C
C15 0.0320(10) 0.058(2) 0.054(2) -0.0010(10) -0.0090(10) -0.0230(10) C
C16 0.0330(10) 0.067(2) 0.077(2) 0.0090(10) -0.0240(10) -0.0420(10) C
C17 0.049(2) 0.066(2) 0.0610(10) 0.0260(10) -0.0370(10) -0.0400(10) C
C18 0.046(2) 0.056(2) 0.0390(10) 0.0180(10) -0.0200(10) -0.0180(10) C
C19 0.0280(10) 0.0390(10) 0.0350(10) 0.0090(10) -0.0120(10) -0.0150(10) C
C20 0.0360(10) 0.0400(10) 0.0270(10) 0.0070(10) -0.0070(10) -0.0060(10) C
C21 0.0320(10) 0.0320(10) 0.0350(10) 0.0020(10) -0.0040(10) -0.0100(10) C
C22 0.041(2) 0.047(2) 0.0400(10) -0.0030(10) -0.0110(10) -0.0110(10) C
C23 0.042(2) 0.052(2) 0.060(2) -0.0020(10) -0.0180(10) -0.0200(10) C
C24 0.032(2) 0.041(2) 0.076(2) -0.0020(10) -0.004(2) -0.0230(10) C
C25 0.037(2) 0.0330(10) 0.049(2) 0.0010(10) 0.0070(10) -0.0110(10) C
C26 0.036(2) 0.0350(10) 0.0390(10) 0.0010(10) -0.0030(10) -0.0100(10) C

loop_
_atom_site_label
_atom_site_fract_x
_atom_site_fract_y
_atom_site_fract_z
_atom_site_U_iso_or_equiv
_atom_site_thermal_displace_type
_atom_site_calc_flag
_atom_site_calc_attached_atom
_atom_site_type_symbol
Zn 0.66679(4) 0.07250(4) 0.25089(3) 0.03870(10) Ueq . . Zn
O1 0.8260(3) -0.0532(2) 0.2682(2) 0.0473(6) Ueq . . O
O2 0.4551(3) 0.0431(2) 0.2436(2) 0.0443(6) Ueq . . O
O3 0.3093(4) 0.5748(3) 0.2838(3) 0.0769(10) Ueq . . O
O4 0.3773(4) 0.4591(3) 0.1781(2) 0.0767(10) Ueq . . O
O5 1.2838(4) 0.4746(4) -0.2318(4) 0.1122(14) Ueq . . O
O6 1.0693(4) 0.4536(3) -0.2819(3) 0.0846(12) Ueq . . O
N1 0.6626(3) 0.1006(2) 0.4032(2) 0.0313(6) Ueq . . N
N2 0.7165(3) 0.2007(2) 0.0911(2) 0.0313(6) Ueq . . N
N3 0.3631(4) 0.4791(3) 0.2689(3) 0.0530(10) Ueq . . N
N4 1.1472(4) 0.4418(3) -0.2088(3) 0.0620(12) Ueq . . N
C1 0.8762(4) -0.1122(3) 0.3636(3) 0.0362(6) Ueq . . C
C2 0.9798(4) -0.2144(3) 0.3654(3) 0.0465(12) Ueq . . C
C3 1.0357(4) -0.2817(3) 0.4624(3) 0.0493(12) Ueq . . C
C4 0.9935(4) -0.2512(3) 0.5633(3) 0.0497(12) Ueq . . C
C5 0.8964(4) -0.1520(3) 0.5642(3) 0.0440(10) Ueq . . C
C6 0.8345(4) -0.0795(3) 0.4663(3) 0.0332(6) Ueq . . C
C7 0.7361(4) 0.0234(3) 0.4784(3) 0.0350(6) Ueq . . C
C8 0.5697(3) 0.1989(3) 0.4319(3) 0.0321(6) Ueq . . C
C9 0.5089(4) 0.2868(3) 0.3431(3) 0.0375(6) Ueq . . C
C10 0.4187(4) 0.3833(3) 0.3669(3) 0.0386(6) Ueq . . C
C11 0.3829(4) 0.3968(3) 0.4739(3) 0.0452(12) Ueq . . C
C12 0.4417(5) 0.3087(3) 0.5617(3) 0.0491(10) Ueq . . C
C13 0.5348(4) 0.2119(3) 0.5415(3) 0.0429(10) Ueq . . C
C14 0.4004(4) 0.0699(3) 0.1481(3) 0.0346(6) Ueq . . C
C15 0.2559(4) 0.0176(3) 0.1528(3) 0.0467(10) Ueq . . C
C16 0.1930(4) 0.0391(3) 0.0562(3) 0.0527(10) Ueq . . C
C17 0.2698(4) 0.1128(3) -0.0505(3) 0.0512(10) Ueq . . C
C18 0.4087(4) 0.1683(3) -0.0588(3) 0.0456(10) Ueq . . C
C19 0.4778(3) 0.1492(3) 0.0390(2) 0.0329(6) Ueq . . C
C20 0.6241(4) 0.2111(3) 0.0191(3) 0.0359(6) Ueq . . C
C21 0.8617(4) 0.2672(3) 0.0540(3) 0.0338(6) Ueq . . C
C22 0.9419(4) 0.2694(3) 0.1390(3) 0.0429(10) Ueq . . C
C23 1.0850(4) 0.3283(3) 0.1111(3) 0.0496(12) Ueq . . C
C24 1.1538(4) 0.3861(3) -0.0023(3) 0.0496(12) Ueq . . C
C25 1.0743(4) 0.3837(3) -0.0861(3) 0.0428(10) Ueq . . C
C26 0.9301(4) 0.3265(3) -0.0613(3) 0.0380(8) Ueq . . C
H2 1.011 -0.237 0.297 0.0608 Uiso . . H
H3 1.104 -0.350 0.461 0.0646 Uiso . . H
H4 1.032 -0.299 0.631 0.0646 Uiso . . H
H5 0.869 -0.131 0.633 0.0570 Uiso . . H
H7 0.728 0.031 0.543 0.0456 Uiso . . H
H9 0.529 0.281 0.267 0.0481 Uiso . . H
H11 0.320 0.464 0.487 0.0583 Uiso . . H
H12 0.418 0.315 0.638 0.0646 Uiso . . H
H13 0.576 0.153 0.603 0.0557 Uiso . . H
H15 0.200 -0.034 0.225 0.0608 Uiso . . H
H16 0.094 0.003 0.063 0.0684 Uiso . . H
H17 0.227 0.125 -0.118 0.0659 Uiso . . H
H18 0.460 0.221 -0.132 0.0595 Uiso . . H
H20 0.648 0.264 -0.051 0.0469 Uiso . . H
H22 0.897 0.229 0.218 0.0557 Uiso . . H
H23 1.137 0.329 0.171 0.0646 Uiso . . H
H24 1.253 0.426 -0.022 0.0646 Uiso . . H
H26 0.878 0.328 -0.122 0.0494 Uiso . . H

loop_
_geom_angle_atom_site_label_1
_geom_angle_atom_site_label_2
_geom_angle_atom_site_label_3
_geom_angle
_geom_angle_publ_flag
O1 Zn O2 122.30(10) yes
O1 Zn N1 96.10(10) yes
O1 Zn N2 110.69(9) yes
O2 Zn N1 108.60(10) yes
O2 Zn N2 95.50(10) yes
N1 Zn N2 126.10(10) yes
Zn O1 C1 125.8(2) no
Zn O2 C14 124.9(2) no
Zn N1 C7 119.3(2) no
Zn N1 C8 120.8(2) no
C7 N1 C8 119.7(3) no
Zn N2 C20 119.2(2) no
Zn N2 C21 120.1(2) no
C20 N2 C21 120.3(2) no
O3 N3 O4 123.7(3) no
O3 N3 C10 117.7(3) no
O4 N3 C10 118.5(3) no
O5 N4 O6 123.0(4) no
O5 N4 C25 117.8(4) no
O6 N4 C25 119.2(3) no
O1 C1 C2 118.3(3) no
O1 C1 C6 124.1(3) no
C8 C9 C10 118.8(3) no
C8 C9 H9 120.6 no
C10 C9 H9 120.6 no
N3 C10 C9 117.4(3) no
N3 C10 C11 119.0(3) no
C9 C10 C11 123.6(3) no
C10 C11 C12 117.4(3) no
C10 C11 H11 121.3 no
C12 C11 H11 121.3 no
C11 C12 C13 121.0(4) no
C11 C12 H12 119.5 no
C13 C12 H12 119.5 no
C8 C13 C12 121.0(3) no
C8 C13 H13 119.6 no
C12 C13 H13 119.5 no
O2 C14 C15 118.5(2) no
O2 C14 C19 124.1(3) no
C15 C14 C19 117.3(3) no
C14 C15 C16 121.9(3) no
C14 C15 H15 119.1 no
C16 C15 H15 119.0 no
C15 C16 C17 121.1(3) no
C24 C23 H23 119.7 no
C23 C24 C25 117.8(3) no
C23 C24 H24 121.0 no
C25 C24 H24 121.2 no
N4 C25 C24 119.2(3) no
C2 C1 C6 117.6(3) no
C1 C2 C3 121.7(4) no
C1 C2 H2 119.2 no
C3 C2 H2 119.0 no
C2 C3 C4 120.8(3) no
C2 C3 H3 119.6 no
C4 C3 H3 119.6 no
C3 C4 C5 119.1(3) no
C3 C4 H4 120.4 no
C5 C4 H4 120.5 no
C4 C5 C6 122.4(3) no
C4 C5 H5 118.7 no
C6 C5 H5 118.9 no
C1 C6 C5 118.3(3) no
C1 C6 C7 125.0(3) no
C5 C6 C7 116.6(3) no
N1 C7 C6 128.2(3) no
N1 C7 H7 119.2 no
C6 C7 H7 112.6 no
N1 C8 C9 116.8(3) no
N1 C8 C13 124.9(3) no
C9 C8 C13 118.2(3) no
C15 C16 H16 119.5 no
C17 C16 H16 119.4 no
C16 C17 C18 119.0(4) no
C16 C17 H17 120.4 no
C18 C17 H17 120.5 no
C17 C18 C19 121.7(3) no
C17 C18 H18 119.1 no
C19 C18 H18 119.2 no
C14 C19 C18 118.8(3) no
C14 C19 C20 124.7(3) no
C18 C19 C20 116.5(2) no
N2 C20 C19 128.4(2) no
N2 C20 H20 119.2 no
C19 C20 H20 112.4 no
N2 C21 C22 117.5(2) no
N2 C21 C26 124.1(3) no
C22 C21 C26 118.4(3) no
C21 C22 C23 121.6(3) no
C21 C22 H22 119.3 no
C23 C22 H22 119.1 no
C22 C23 C24 120.4(4) no
C22 C23 H23 119.8 no
N4 C25 C26 117.5(4) no
C24 C25 C26 123.3(3) no
C21 C26 C25 118.5(3) no
C21 C26 H26 120.8 no
C25 C26 H26 120.8 no

loop_
_geom_bond_atom_site_label_1
_geom_bond_atom_site_label_2
_geom_bond_site_symmetry_1
_geom_bond_site_symmetry_2
_geom_bond_distance
_geom_bond_publ_flag
Zn O1 . . 1.898(2) yes
Zn O2 . . 1.901(2) yes
Zn N1 . . 2.027(3) yes
Zn N2 . . 2.027(2) yes
O1 C1 . . 1.303(4) yes
O2 C14 . . 1.308(4) yes
O3 N3 . . 1.217(5) yes
O4 N3 . . 1.211(5) yes
O5 N4 . . 1.206(5) yes
O6 N4 . . 1.209(6) yes
N1 C7 . . 1.294(4) yes
N1 C8 . . 1.431(4) yes
N2 C20 . . 1.292(4) yes
N2 C21 . . 1.423(4) yes
N3 C10 . . 1.484(4) yes
N4 C25 . . 1.470(4) yes
C1 C2 . . 1.412(5) no
C1 C6 . . 1.422(5) no
C2 C3 . . 1.363(5) no
C2 H2 . . 0.95 no
C3 H3 . . 0.95 no
C4 C5 . . 1.358(5) no
C4 H4 . . 0.95 no
C5 C6 . . 1.413(4) no
C5 H5 . . 0.95 no
C6 C7 . . 1.428(4) yes
C7 H7 . . 0.835 no
C8 C9 . . 1.392(4) no
C8 C13 . . 1.393(5) no
C9 C10 . . 1.380(5) no
C9 H9 . . 0.95 no
C10 C11 . . 1.364(5) no
C11 C12 . . 1.377(5) no
C11 H11 . . 0.95 no
C12 C13 . . 1.379(5) no
C12 H12 . . 0.95 no
C13 H13 . . 0.95 no
C14 C15 . . 1.403(5) no
C14 C19 . . 1.418(3) no
C15 C16 . . 1.366(6) no
C15 H15 . . 0.95 no
C16 C17 . . 1.374(4) no
C16 H16 . . 0.95 no
C17 C18 . . 1.366(5) no
C17 H17 . . 0.95 no
C18 C19 . . 1.416(5) no
C18 H18 . . 0.95 no
C19 C20 . . 1.427(4) yes
C20 H20 . . 0.87 no
C21 C22 . . 1.390(5) no
C21 C26 . . 1.390(4) no
C22 C23 . . 1.372(5) no
C22 H22 . . 0.95 no
C23 C24 . . 1.369(5) no
C23 H23 . . 0.95 no
C24 C25 . . 1.376(6) no
C24 H24 . . 0.95 no
C25 C26 . . 1.376(5) no
C26 H26 . . 0.95 no

loop_
_geom_torsion_atom_site_label_1
_geom_torsion_atom_site_label_2
_geom_torsion_atom_site_label_3
_geom_torsion_atom_site_label_4
_geom_torsion
_geom_torsion_publ_flag
O2 Zn O1 C1 -103.2(3) no
N1 Zn O1 C1 13.4(3) no
N2 Zn O1 C1 145.7(3) no
O1 Zn O2 C14 -98.9(3) no
N1 Zn O2 C14 150.9(3) no
N2 Zn O2 C14 19.8(3) no
O1 Zn N1 C7 -11.1(3) no
O1 Zn N1 C8 173.7(2) no
O2 Zn N1 C7 116.0(2) no
O2 Zn N1 C8 -59.2(2) no
N2 Zn N1 C7 -132.2(2) no
N2 Zn N1 C8 52.5(3) no
O1 Zn N2 C20 112.9(3) no
O1 Zn N2 C21 -59.4(3) no
O2 Zn N2 C20 -14.7(3) no
O2 Zn N2 C21 173.0(2) no
N1 Zn N2 C20 -132.5(2) no
N1 Zn N2 C21 55.2(3) no
Zn O1 C1 C2 171.6(2) no
Zn O1 C1 C6 -9.0(5) no
Zn O2 C14 C15 165.1(3) no
Zn O2 C14 C19 -15.0(5) no
Zn N1 C7 C6 5.1(5) no
C8 N1 C7 C6 -179.6(3) no
Zn N1 C8 C9 -12.0(4) no
Zn N1 C8 C13 167.3(3) no
C7 N1 C8 C9 172.8(3) no
C7 N1 C8 C13 -8.0(5) no
Zn N2 C20 C19 5.4(5) no
C21 N2 C20 C19 177.7(3) no
Zn N2 C21 C22 -18.8(4) no
Zn N2 C21 C26 159.1(3) no
C20 N2 C21 C22 169.0(3) no
C20 N2 C21 C26 -13.1(5) no
O3 N3 C10 C9 -166.9(3) no
O3 N3 C10 C11 11.1(5) no
O4 N3 C10 C9 11.3(5) no
O4 N3 C10 C11 -170.7(4) no
O5 N4 C25 C24 9.9(6) no
O5 N4 C25 C26 -168.5(4) no
O6 N4 C25 C24 -170.7(4) no
O6 N4 C25 C26 11.0(5) no
O1 C1 C2 C3 -179.1(3) no
O1 C1 C6 C5 179.5(3) no
C2 C1 C6 C7 177.7(3) no
C4 C5 C6 C7 -179.0(3) no
C1 C6 C7 N1 3.4(5) no
C5 C6 C7 N1 -177.8(3) no
N1 C8 C9 C10 -180.0(4) no
N1 C8 C13 C12 -178.8(3) no
C8 C9 C10 N3 176.8(3) no
N3 C10 C11 C12 -177.5(3) no
O2 C14 C15 C16 -178.6(4) no
O2 C14 C19 C18 178.3(3) no
C15 C14 C19 C20 179.2(3) no
C17 C18 C19 C20 179.3(3) no
C14 C19 C20 N2 5.5(6) no
C18 C19 C20 N2 -173.6(3) no
N2 C21 C22 C23 178.1(3) no
N2 C21 C26 C25 -177.4(3) no
C23 C24 C25 N4 -178.2(4) no
N4 C25 C26 C21 177.7(3) no
